data_4122837
loop_
_publ_author_name
'Zhang, Long'
'Liu, Yuesheng'
'Deng, Liang'

_publ_section_title
;
 Three-Coordinate Cobalt(IV) and Cobalt(V) Imido Complexes with
 N-Heterocyclic Carbene Ligation: Synthesis, Structure, and Their Distinct
 Reactivity in C-H Bond Amination.
;
_journal_issue 44
_journal_name_full 'Journal of the American Chemical Society'
_journal_page_first 15525
_journal_page_last 15528
_journal_paper_doi 10.1021/ja509731z
_journal_volume 136
_journal_year 2014
_chemical_formula_sum 'C77 H70 B Co F24 N4'
_chemical_formula_weight 1577.11
_chemical_name_systematic
; 
 ? 
;
_space_group_crystal_system monoclinic
_space_group_IT_number 15
_space_group_name_Hall '-C 2yc'
_space_group_name_H-M_alt 'C 1 2/c 1'
_symmetry_space_group_name_Hall '-C 2yc'
_symmetry_space_group_name_H-M 'C 1 2/c 1'
_atom_sites_solution_hydrogens geom
_audit_creation_method SHELXL-2014
_cell_angle_alpha 90
_cell_angle_beta 103.123(2)
_cell_angle_gamma 90
_cell_formula_units_Z 8
_cell_length_a 35.0267(11)
_cell_length_b 22.8219(11)
_cell_length_c 19.3509(7)
_cell_measurement_temperature 173(2)
_cell_volume 15064.7(10)
_computing_cell_refinement 'Bruker SMART'
_computing_data_collection 'Bruker SMART'
_computing_data_reduction 'Bruker SAINT'
_computing_molecular_graphics 'Bruker SHELXTL'
_computing_publication_material 'Bruker SHELXTL'
_computing_structure_refinement 'SHELXL-2014 (Sheldrick, 2014)'
_computing_structure_solution 'Bruker SHELXTL'
_diffrn_ambient_temperature 173(2)
_diffrn_measured_fraction_theta_full 0.999
_diffrn_measured_fraction_theta_max 0.999
_diffrn_measurement_device_type 'CCD area detector'
_diffrn_measurement_method 'phi and omega scans'
_diffrn_radiation_type MoK\a
_diffrn_radiation_wavelength 0.71073
_diffrn_reflns_av_R_equivalents 0.0934
_diffrn_reflns_av_unetI/netI 0.0621
_diffrn_reflns_Laue_measured_fraction_full 0.999
_diffrn_reflns_Laue_measured_fraction_max 0.999
_diffrn_reflns_limit_h_max 37
_diffrn_reflns_limit_h_min -42
_diffrn_reflns_limit_k_max 27
_diffrn_reflns_limit_k_min -27
_diffrn_reflns_limit_l_max 23
_diffrn_reflns_limit_l_min -23
_diffrn_reflns_number 91392
_diffrn_reflns_point_group_measured_fraction_full 0.999
_diffrn_reflns_point_group_measured_fraction_max 0.999
_diffrn_reflns_theta_full 25.242
_diffrn_reflns_theta_max 25.499
_diffrn_reflns_theta_min 1.073
_exptl_absorpt_coefficient_mu 0.332
_exptl_absorpt_correction_T_max 0.7457
_exptl_absorpt_correction_T_min 0.6806
_exptl_absorpt_correction_type multi-scan
_exptl_absorpt_process_details sadabs
_exptl_crystal_colour brown
_exptl_crystal_density_diffrn 1.391
_exptl_crystal_description block
_exptl_crystal_F_000 6464
_exptl_crystal_size_max 0.250
_exptl_crystal_size_mid 0.200
_exptl_crystal_size_min 0.150
_refine_diff_density_max 1.662
_refine_diff_density_min -0.858
_refine_diff_density_rms 0.076
_refine_ls_extinction_method none
_refine_ls_goodness_of_fit_ref 1.076
_refine_ls_hydrogen_treatment constr
_refine_ls_matrix_type full
_refine_ls_number_parameters 978
_refine_ls_number_reflns 14027
_refine_ls_number_restraints 12
_refine_ls_restrained_S_all 1.195
_refine_ls_R_factor_all 0.1215
_refine_ls_R_factor_gt 0.0704
_refine_ls_shift/su_max 0.010
_refine_ls_shift/su_mean 0.000
_refine_ls_structure_factor_coef Fsqd
_refine_ls_weighting_details 'w=1/[\s^2^(Fo^2^)+(0.0826P)^2^+48.5717P] where P=(Fo^2^+2Fc^2^)/3'
_refine_ls_weighting_scheme calc
_refine_ls_wR_factor_gt 0.1753
_refine_ls_wR_factor_ref 0.2088
_reflns_Friedel_coverage 0.000
_reflns_number_gt 8491
_reflns_number_total 14027
_reflns_threshold_expression 'I > 2\s(I)'
_cod_data_source_file ja509731z_si_001.cif
_cod_data_source_block 3
_cod_depositor_comments 'Adding full bibliography for 4122835--4122838.cif.'
_cod_database_code 4122837
_shelx_space_group_comment
; 
The symmetry employed for this shelxl refinement is uniquely defined 
by the following loop, which should always be used as a source of 
symmetry information in preference to the above space-group names. 
They are only intended as comments. 
;
_shelx_estimated_absorpt_t_min 0.922
_shelx_estimated_absorpt_t_max 0.952
_shelxl_version_number 2014-3

loop_
_space_group_symop_operation_xyz
'x, y, z'
'-x, y, -z+1/2'
'x+1/2, y+1/2, z'
'-x+1/2, y+1/2, -z+1/2'
'-x, -y, -z'
'x, -y, z-1/2'
'-x+1/2, -y+1/2, -z'
'x+1/2, -y+1/2, z-1/2'

loop_
_atom_site_label
_atom_site_type_symbol
_atom_site_fract_x
_atom_site_fract_y
_atom_site_fract_z
_atom_site_U_iso_or_equiv
_atom_site_adp_type
_atom_site_occupancy
_atom_site_site_symmetry_order
_atom_site_calc_flag
_atom_site_refinement_flags_posn
_atom_site_refinement_flags_adp
Co1 Co 0.89448(2) 0.30507(2) 0.95274(3) 0.02675(16) Uani 1 1 d . .
N1 N 0.91021(10) 0.37296(14) 0.96186(18) 0.0315(8) Uani 1 1 d . .
N2 N 0.90880(10) 0.23795(14) 0.97586(17) 0.0297(8) Uani 1 1 d . .
N3 N 0.81981(10) 0.34983(14) 0.86293(19) 0.0337(8) Uani 1 1 d . .
N4 N 0.81942(10) 0.25643(15) 0.8686(2) 0.0367(9) Uani 1 1 d . .
C1 C 0.84197(12) 0.30374(17) 0.8924(2) 0.0305(9) Uani 1 1 d . .
B1 B 0.65847(14) 0.3108(2) 0.6183(3) 0.0305(10) Uani 1 1 d . .
C2 C 0.78437(14) 0.3317(2) 0.8207(3) 0.0489(13) Uani 1 1 d . .
H2 H 0.7646 0.3554 0.7951 0.059 Uiso 1 1 calc R U
C3 C 0.78424(14) 0.2732(2) 0.8242(3) 0.0524(14) Uani 1 1 d . .
H3 H 0.7643 0.2484 0.8011 0.063 Uiso 1 1 calc R U
C4 C 0.92215(13) 0.18482(18) 1.0006(2) 0.0363(10) Uani 1 1 d . .
C5 C 0.90875(15) 0.1609(2) 1.0592(3) 0.0473(12) Uani 1 1 d . .
C6 C 0.92150(18) 0.1045(3) 1.0805(4) 0.0714(19) Uani 1 1 d . .
H6 H 0.9130 0.0868 1.1176 0.086 Uiso 1 1 calc R U
C7 C 0.9465(2) 0.0745(3) 1.0473(4) 0.084(2) Uani 1 1 d . .
H7 H 0.9543 0.0367 1.0624 0.101 Uiso 1 1 calc R U
C8 C 0.96009(17) 0.0985(2) 0.9933(4) 0.0724(19) Uani 1 1 d . .
H8 H 0.9772 0.0770 0.9728 0.087 Uiso 1 1 calc R U
C9 C 0.88339(16) 0.1964(2) 1.0964(3) 0.0537(14) Uani 1 1 d . .
H9 H 0.8647 0.2180 1.0599 0.064 Uiso 1 1 calc R U
C10 C 0.8597(2) 0.1604(3) 1.1381(3) 0.082(2) Uani 1 1 d . .
H10A H 0.8461 0.1297 1.1085 0.123 Uiso 1 1 calc R U
H10B H 0.8411 0.1853 1.1533 0.123 Uiso 1 1 calc R U
H10C H 0.8771 0.1435 1.1789 0.123 Uiso 1 1 calc R U
C11 C 0.90854(19) 0.2419(3) 1.1451(3) 0.0723(18) Uani 1 1 d . .
H11A H 0.9274 0.2220 1.1813 0.108 Uiso 1 1 calc R U
H11B H 0.8920 0.2658 1.1669 0.108 Uiso 1 1 calc R U
H11C H 0.9219 0.2662 1.1177 0.108 Uiso 1 1 calc R U
C12 C 0.96632(16) 0.1827(3) 0.9122(3) 0.0593(15) Uani 1 1 d . .
H12 H 0.9489 0.2148 0.8912 0.071 Uiso 1 1 calc R U
C13 C 1.00582(18) 0.2091(3) 0.9469(4) 0.0764(18) Uani 1 1 d . .
H13A H 1.0025 0.2376 0.9815 0.115 Uiso 1 1 calc R U
H13B H 1.0168 0.2277 0.9113 0.115 Uiso 1 1 calc R U
H13C H 1.0231 0.1788 0.9697 0.115 Uiso 1 1 calc R U
C14 C 0.9706(2) 0.1411(4) 0.8521(4) 0.106(3) Uani 1 1 d . .
H14A H 0.9890 0.1108 0.8708 0.160 Uiso 1 1 calc R U
H14B H 0.9798 0.1627 0.8165 0.160 Uiso 1 1 calc R U
H14C H 0.9456 0.1240 0.8314 0.160 Uiso 1 1 calc R U
C15 C 0.92627(12) 0.42713(17) 0.9659(2) 0.0314(9) Uani 1 1 d . .
C16 C 0.92496(12) 0.46339(18) 1.0256(2) 0.0364(10) Uani 1 1 d . .
C17 C 0.93958(14) 0.51947(19) 1.0263(3) 0.0458(12) Uani 1 1 d . .
H17 H 0.9388 0.5441 1.0642 0.055 Uiso 1 1 calc R U
C18 C 0.95518(15) 0.5396(2) 0.9720(3) 0.0523(14) Uani 1 1 d . .
H18 H 0.9644 0.5779 0.9734 0.063 Uiso 1 1 calc R U
C19 C 0.95747(14) 0.5044(2) 0.9155(3) 0.0505(13) Uani 1 1 d . .
H19 H 0.9684 0.5192 0.8795 0.061 Uiso 1 1 calc R U
C20 C 0.94369(13) 0.4469(2) 0.9111(2) 0.0400(11) Uani 1 1 d . .
C21 C 0.91020(14) 0.4390(2) 1.0872(3) 0.0456(12) Uani 1 1 d . .
H21 H 0.8904 0.4093 1.0683 0.055 Uiso 1 1 calc R U
C22 C 0.94344(19) 0.4086(3) 1.1381(3) 0.0749(18) Uani 1 1 d . .
H22A H 0.9553 0.3803 1.1127 0.112 Uiso 1 1 calc R U
H22B H 0.9334 0.3891 1.1742 0.112 Uiso 1 1 calc R U
H22C H 0.9627 0.4370 1.1596 0.112 Uiso 1 1 calc R U
C23 C 0.89100(18) 0.4846(3) 1.1256(3) 0.0703(17) Uani 1 1 d . .
H23A H 0.9100 0.5136 1.1464 0.105 Uiso 1 1 calc R U
H23B H 0.8810 0.4659 1.1623 0.105 Uiso 1 1 calc R U
H23C H 0.8699 0.5031 1.0925 0.105 Uiso 1 1 calc R U
C24 C 0.94749(15) 0.4061(2) 0.8522(3) 0.0521(13) Uani 1 1 d . .
H24 H 0.9231 0.3835 0.8397 0.062 Uiso 1 1 calc R U
C25 C 0.98074(16) 0.3625(2) 0.8774(3) 0.0605(15) Uani 1 1 d . .
H25A H 1.0054 0.3828 0.8875 0.091 Uiso 1 1 calc R U
H25B H 0.9806 0.3338 0.8410 0.091 Uiso 1 1 calc R U
H25C H 0.9772 0.3432 0.9196 0.091 Uiso 1 1 calc R U
C26 C 0.9522(2) 0.4372(3) 0.7850(3) 0.088(2) Uani 1 1 d . .
H26A H 0.9312 0.4647 0.7702 0.132 Uiso 1 1 calc R U
H26B H 0.9516 0.4089 0.7481 0.132 Uiso 1 1 calc R U
H26C H 0.9768 0.4577 0.7942 0.132 Uiso 1 1 calc R U
C27 C 0.82914(12) 0.41097(17) 0.8732(2) 0.0328(10) Uani 1 1 d . .
C28 C 0.82238(12) 0.43832(19) 0.9337(2) 0.0351(10) Uani 1 1 d . .
C29 C 0.83053(13) 0.49747(19) 0.9412(3) 0.0419(11) Uani 1 1 d . .
H29 H 0.8259 0.5168 0.9808 0.050 Uiso 1 1 calc R U
C30 C 0.84529(14) 0.52897(19) 0.8920(3) 0.0428(12) Uani 1 1 d . .
C31 C 0.85051(13) 0.5005(2) 0.8318(3) 0.0426(11) Uani 1 1 d . .
H31 H 0.8598 0.5215 0.7978 0.051 Uiso 1 1 calc R U
C32 C 0.84219(13) 0.44092(19) 0.8207(2) 0.0373(10) Uani 1 1 d . .
C33 C 0.80579(15) 0.4047(2) 0.9875(3) 0.0512(13) Uani 1 1 d . .
H33A H 0.8202 0.3690 0.9994 0.077 Uiso 1 1 calc R U
H33B H 0.7787 0.3957 0.9677 0.077 Uiso 1 1 calc R U
H33C H 0.8079 0.4280 1.0294 0.077 Uiso 1 1 calc R U
C34 C 0.85548(17) 0.5929(2) 0.9038(3) 0.0626(16) Uani 1 1 d . .
H34A H 0.8761 0.5971 0.9458 0.094 Uiso 1 1 calc R U
H34B H 0.8328 0.6141 0.9096 0.094 Uiso 1 1 calc R U
H34C H 0.8641 0.6080 0.8637 0.094 Uiso 1 1 calc R U
C35 C 0.84634(15) 0.4104(2) 0.7534(2) 0.0501(13) Uani 1 1 d . .
H35A H 0.8637 0.3776 0.7653 0.075 Uiso 1 1 calc R U
H35B H 0.8568 0.4374 0.7244 0.075 Uiso 1 1 calc R U
H35C H 0.8211 0.3970 0.7279 0.075 Uiso 1 1 calc R U
C36 C 0.82917(13) 0.19564(18) 0.8839(2) 0.0346(10) Uani 1 1 d . .
C37 C 0.85099(14) 0.1668(2) 0.8437(2) 0.0411(11) Uani 1 1 d . .
C38 C 0.85889(15) 0.1079(2) 0.8584(3) 0.0488(13) Uani 1 1 d . .
H38 H 0.8737 0.0874 0.8323 0.059 Uiso 1 1 calc R U
C39 C 0.84535(15) 0.07907(19) 0.9106(3) 0.0483(13) Uani 1 1 d . .
C40 C 0.82235(14) 0.1093(2) 0.9481(3) 0.0473(12) Uani 1 1 d . .
H40 H 0.8127 0.0897 0.9827 0.057 Uiso 1 1 calc R U
C41 C 0.81323(13) 0.16816(19) 0.9356(2) 0.0393(11) Uani 1 1 d . .
C42 C 0.86561(17) 0.1977(2) 0.7863(3) 0.0586(14) Uani 1 1 d . .
H42A H 0.8441 0.2167 0.7547 0.088 Uiso 1 1 calc R U
H42B H 0.8773 0.1698 0.7603 0.088 Uiso 1 1 calc R U
H42C H 0.8848 0.2265 0.8072 0.088 Uiso 1 1 calc R U
C43 C 0.85547(19) 0.0158(2) 0.9276(4) 0.0723(18) Uani 1 1 d . .
H43A H 0.8425 -0.0084 0.8887 0.108 Uiso 1 1 calc R U
H43B H 0.8471 0.0048 0.9697 0.108 Uiso 1 1 calc R U
H43C H 0.8833 0.0105 0.9352 0.108 Uiso 1 1 calc R U
C44 C 0.78755(15) 0.2002(2) 0.9755(3) 0.0563(14) Uani 1 1 d . .
H44A H 0.7848 0.1773 1.0156 0.085 Uiso 1 1 calc R U
H44B H 0.7622 0.2066 0.9448 0.085 Uiso 1 1 calc R U
H44C H 0.7993 0.2373 0.9915 0.085 Uiso 1 1 calc R U
C45 C 0.68698(12) 0.36743(16) 0.6449(2) 0.0280(9) Uani 1 1 d . .
C46 C 0.71310(12) 0.38872(17) 0.6062(2) 0.0333(10) Uani 1 1 d . .
H46 H 0.7136 0.3714 0.5630 0.040 Uiso 1 1 calc R U
C47 C 0.73855(13) 0.43514(18) 0.6303(2) 0.0350(10) Uani 1 1 d . .
C48 C 0.73858(13) 0.46259(18) 0.6937(2) 0.0383(11) Uani 1 1 d . .
H48 H 0.7551 0.4942 0.7091 0.046 Uiso 1 1 calc R U
C49 C 0.71340(12) 0.44197(18) 0.7341(2) 0.0334(10) Uani 1 1 d . .
C50 C 0.68867(12) 0.39494(17) 0.7102(2) 0.0295(9) Uani 1 1 d . .
H50 H 0.6726 0.3812 0.7389 0.035 Uiso 1 1 calc R U
C51 C 0.76474(15) 0.4563(2) 0.5848(3) 0.0477(12) Uani 1 1 d . .
C52 C 0.71159(15) 0.4711(2) 0.8022(3) 0.0475(12) Uani 1 1 d . .
C53 C 0.68439(12) 0.25370(17) 0.6512(2) 0.0309(9) Uani 1 1 d . .
C54 C 0.68071(12) 0.22447(17) 0.7125(2) 0.0324(10) Uani 1 1 d . .
H54 H 0.6614 0.2365 0.7354 0.039 Uiso 1 1 calc R U
C55 C 0.70499(14) 0.17761(18) 0.7409(2) 0.0382(11) Uani 1 1 d . .
C56 C 0.73440(14) 0.1591(2) 0.7093(3) 0.0439(12) Uani 1 1 d . .
H56 H 0.7504 0.1277 0.7278 0.053 Uiso 1 1 calc R U
C57 C 0.73955(14) 0.18824(19) 0.6496(3) 0.0427(11) Uani 1 1 d . .
C58 C 0.71492(13) 0.23439(19) 0.6210(2) 0.0376(10) Uani 1 1 d . .
H58 H 0.7189 0.2530 0.5804 0.045 Uiso 1 1 calc R U
C59 C 0.69756(17) 0.1479(2) 0.8051(3) 0.0532(13) Uani 1 1 d . .
C60 C 0.77121(18) 0.1709(3) 0.6156(3) 0.0644(16) Uani 1 1 d . .
C61 C 0.64396(12) 0.30759(17) 0.5317(2) 0.0315(9) Uani 1 1 d . .
C62 C 0.63178(13) 0.35789(19) 0.4914(2) 0.0354(10) Uani 1 1 d . .
H62 H 0.6366 0.3943 0.5131 0.042 Uiso 1 1 calc R U
C63 C 0.61278(13) 0.35544(19) 0.4202(2) 0.0372(10) Uani 1 1 d . .
C64 C 0.60527(14) 0.3022(2) 0.3859(2) 0.0406(11) Uani 1 1 d . .
H64 H 0.5923 0.3004 0.3383 0.049 Uiso 1 1 calc R U
C65 C 0.61742(14) 0.2519(2) 0.4237(2) 0.0400(11) Uani 1 1 d . .
C66 C 0.63660(13) 0.25447(19) 0.4950(2) 0.0356(10) Uani 1 1 d . .
H66 H 0.6448 0.2198 0.5190 0.043 Uiso 1 1 calc R U
C67 C 0.59998(19) 0.4104(2) 0.3813(3) 0.0579(15) Uani 1 1 d . .
C68 C 0.60964(19) 0.1941(2) 0.3883(3) 0.0587(15) Uani 1 1 d . .
C69 C 0.61648(12) 0.31527(18) 0.6415(2) 0.0325(10) Uani 1 1 d . .
C70 C 0.59275(13) 0.2658(2) 0.6412(2) 0.0380(10) Uani 1 1 d . .
H70 H 0.6028 0.2292 0.6340 0.046 Uiso 1 1 calc R U
C71 C 0.55497(14) 0.2693(2) 0.6511(2) 0.0476(13) Uani 1 1 d . .
C72 C 0.53909(15) 0.3228(3) 0.6628(3) 0.0544(14) Uani 1 1 d . .
H72 H 0.5140 0.3253 0.6708 0.065 Uiso 1 1 calc R U
C73 C 0.56139(14) 0.3725(2) 0.6621(2) 0.0475(12) Uani 1 1 d . .
C74 C 0.59925(13) 0.3686(2) 0.6517(2) 0.0374(10) Uani 1 1 d . .
H74 H 0.6136 0.4028 0.6515 0.045 Uiso 1 1 calc R U
C75 C 0.53298(18) 0.2134(4) 0.6501(4) 0.077(2) Uani 1 1 d . .
C76 C 0.54625(18) 0.4322(3) 0.6735(4) 0.0736(19) Uani 1 1 d . .
C80 C 0.94902(14) 0.1543(2) 0.9680(3) 0.0468(12) Uani 1 1 d . .
F1 F 0.74535(10) 0.48114(17) 0.52544(18) 0.0805(11) Uani 1 1 d . .
F2 F 0.79159(10) 0.49480(14) 0.61773(18) 0.0713(10) Uani 1 1 d . .
F3 F 0.78568(10) 0.41328(14) 0.56490(19) 0.0733(10) Uani 1 1 d . .
F4 F 0.67735(11) 0.4932(2) 0.8016(2) 0.1116(17) Uani 1 1 d . .
F5 F 0.73827(11) 0.51236(15) 0.82140(18) 0.0834(11) Uani 1 1 d . .
F6 F 0.71864(12) 0.43371(15) 0.85682(16) 0.0808(11) Uani 1 1 d . .
F7 F 0.75990(16) 0.1472(4) 0.5578(3) 0.191(2) Uani 1 1 d . U
F8 F 0.79330(18) 0.2129(2) 0.6058(4) 0.183(3) Uani 1 1 d . .
F9 F 0.79716(13) 0.1348(2) 0.6524(3) 0.1299(19) Uani 1 1 d . .
F10 F 0.69452(12) 0.18549(15) 0.85638(17) 0.0804(11) Uani 1 1 d . .
F11 F 0.66448(12) 0.11805(19) 0.79279(19) 0.1047(15) Uani 1 1 d . .
F12 F 0.72621(13) 0.11209(18) 0.8359(2) 0.1055(14) Uani 1 1 d . .
F13 F 0.57098(15) 0.43568(19) 0.4025(3) 0.1286(18) Uani 1 1 d . .
F14 F 0.5895(3) 0.40631(19) 0.3154(2) 0.210(4) Uani 1 1 d . .
F15 F 0.62481(16) 0.4531(2) 0.3948(3) 0.138(2) Uani 1 1 d . .
F16 F 0.5942(2) 0.19543(17) 0.3218(2) 0.153(3) Uani 1 1 d . .
F17 F 0.63976(16) 0.1609(2) 0.3954(3) 0.160(3) Uani 1 1 d . .
F18 F 0.58615(17) 0.16115(18) 0.4157(3) 0.132(2) Uani 1 1 d . .
F19 F 0.5471(2) 0.1773(3) 0.6940(4) 0.202(4) Uani 1 1 d . .
F20 F 0.5251(3) 0.1879(3) 0.5924(3) 0.212(4) Uani 1 1 d . .
F21 F 0.49934(18) 0.2208(3) 0.6629(5) 0.214(3) Uani 1 1 d . U
F22 F 0.51077(11) 0.4320(2) 0.6862(2) 0.1063(15) Uani 1 1 d . .
F23 F 0.54311(13) 0.46617(17) 0.6171(3) 0.1026(14) Uani 1 1 d . .
F24 F 0.56911(13) 0.4590(2) 0.7282(3) 0.138(2) Uani 1 1 d . .

loop_
_atom_site_aniso_label
_atom_site_aniso_U_11
_atom_site_aniso_U_22
_atom_site_aniso_U_33
_atom_site_aniso_U_23
_atom_site_aniso_U_13
_atom_site_aniso_U_12
Co1 0.0283(3) 0.0237(3) 0.0282(3) -0.0013(2) 0.0063(2) -0.0011(2)
N1 0.0254(19) 0.0308(19) 0.035(2) 0.0013(15) 0.0010(16) 0.0019(15)
N2 0.0284(19) 0.0309(18) 0.0269(18) -0.0028(14) 0.0004(15) -0.0033(15)
N3 0.031(2) 0.0263(18) 0.041(2) -0.0017(15) 0.0009(17) 0.0005(15)
N4 0.032(2) 0.0253(18) 0.047(2) -0.0021(16) -0.0027(18) -0.0022(15)
C1 0.030(2) 0.026(2) 0.036(2) -0.0035(18) 0.0097(18) 0.0013(18)
B1 0.031(3) 0.030(2) 0.033(3) -0.001(2) 0.013(2) -0.005(2)
C2 0.033(3) 0.041(3) 0.060(3) 0.000(2) -0.016(2) 0.003(2)
C3 0.034(3) 0.040(3) 0.071(4) -0.008(2) -0.015(3) -0.007(2)
C4 0.034(3) 0.029(2) 0.042(3) 0.0017(19) 0.000(2) -0.0022(18)
C5 0.045(3) 0.043(3) 0.047(3) 0.010(2) -0.004(2) -0.013(2)
C6 0.060(4) 0.057(4) 0.083(4) 0.036(3) -0.013(3) -0.014(3)
C7 0.061(4) 0.040(3) 0.135(7) 0.026(4) -0.012(4) 0.002(3)
C8 0.051(4) 0.037(3) 0.118(6) -0.009(3) -0.003(4) 0.010(3)
C9 0.057(3) 0.066(3) 0.037(3) 0.006(2) 0.010(2) -0.020(3)
C10 0.085(5) 0.110(5) 0.056(4) 0.016(4) 0.028(3) -0.032(4)
C11 0.075(4) 0.098(5) 0.044(3) -0.011(3) 0.011(3) -0.032(4)
C12 0.049(3) 0.069(4) 0.060(3) -0.013(3) 0.013(3) 0.014(3)
C13 0.065(4) 0.082(5) 0.084(5) 0.004(4) 0.020(4) -0.005(3)
C14 0.094(6) 0.122(6) 0.111(6) -0.063(5) 0.041(5) 0.004(5)
C15 0.024(2) 0.026(2) 0.041(2) 0.0035(18) 0.0028(19) -0.0026(17)
C16 0.025(2) 0.029(2) 0.051(3) -0.005(2) 0.002(2) 0.0010(18)
C17 0.038(3) 0.029(2) 0.067(3) -0.005(2) 0.005(3) 0.000(2)
C18 0.041(3) 0.030(2) 0.078(4) 0.006(3) -0.003(3) -0.003(2)
C19 0.032(3) 0.052(3) 0.063(3) 0.025(3) 0.003(2) -0.008(2)
C20 0.031(3) 0.043(3) 0.043(3) 0.009(2) 0.002(2) -0.002(2)
C21 0.044(3) 0.041(3) 0.053(3) -0.013(2) 0.013(2) -0.008(2)
C22 0.088(5) 0.070(4) 0.071(4) 0.019(3) 0.026(4) 0.014(4)
C23 0.068(4) 0.083(4) 0.061(4) -0.025(3) 0.019(3) 0.007(3)
C24 0.045(3) 0.067(3) 0.044(3) 0.004(3) 0.011(2) -0.015(3)
C25 0.055(3) 0.064(4) 0.066(4) -0.019(3) 0.020(3) -0.002(3)
C26 0.103(6) 0.116(6) 0.049(4) 0.008(4) 0.027(4) -0.022(5)
C27 0.030(2) 0.026(2) 0.040(2) 0.0003(18) 0.002(2) 0.0026(18)
C28 0.030(2) 0.036(2) 0.039(3) -0.0011(19) 0.007(2) 0.0049(19)
C29 0.038(3) 0.035(2) 0.050(3) -0.010(2) 0.003(2) 0.007(2)
C30 0.036(3) 0.028(2) 0.056(3) 0.005(2) -0.009(2) 0.005(2)
C31 0.036(3) 0.037(3) 0.050(3) 0.015(2) 0.001(2) 0.002(2)
C32 0.035(3) 0.036(2) 0.039(3) 0.0034(19) 0.003(2) 0.0035(19)
C33 0.047(3) 0.059(3) 0.051(3) -0.004(2) 0.017(3) -0.001(3)
C34 0.060(4) 0.027(2) 0.084(4) 0.001(3) -0.018(3) 0.005(2)
C35 0.054(3) 0.059(3) 0.037(3) 0.004(2) 0.008(2) 0.002(3)
C36 0.033(2) 0.029(2) 0.037(2) -0.0041(19) -0.0017(19) -0.0043(19)
C37 0.042(3) 0.038(3) 0.038(3) -0.010(2) -0.001(2) -0.005(2)
C38 0.047(3) 0.035(3) 0.061(3) -0.017(2) 0.005(3) 0.003(2)
C39 0.044(3) 0.025(2) 0.067(3) -0.005(2) -0.006(3) -0.006(2)
C40 0.045(3) 0.037(3) 0.054(3) 0.006(2) 0.001(2) -0.016(2)
C41 0.034(3) 0.036(2) 0.045(3) -0.005(2) 0.003(2) -0.012(2)
C42 0.065(4) 0.061(3) 0.052(3) -0.005(3) 0.018(3) -0.003(3)
C43 0.076(4) 0.029(3) 0.098(5) 0.000(3) -0.009(4) -0.004(3)
C44 0.043(3) 0.063(3) 0.065(4) -0.005(3) 0.016(3) -0.002(3)
C45 0.026(2) 0.024(2) 0.036(2) 0.0034(17) 0.0102(18) 0.0015(17)
C46 0.034(2) 0.028(2) 0.040(2) -0.0020(18) 0.014(2) -0.0017(18)
C47 0.031(2) 0.031(2) 0.046(3) 0.0040(19) 0.016(2) -0.0026(19)
C48 0.034(3) 0.026(2) 0.054(3) -0.002(2) 0.008(2) -0.0048(19)
C49 0.032(2) 0.031(2) 0.037(2) -0.0024(18) 0.006(2) 0.0024(18)
C50 0.029(2) 0.028(2) 0.032(2) 0.0011(17) 0.0085(18) 0.0012(17)
C51 0.048(3) 0.041(3) 0.060(3) -0.003(2) 0.024(3) -0.014(2)
C52 0.050(3) 0.045(3) 0.048(3) -0.013(2) 0.013(3) -0.006(2)
C53 0.031(2) 0.023(2) 0.040(2) -0.0069(17) 0.0082(19) -0.0082(17)
C54 0.031(2) 0.026(2) 0.040(2) -0.0054(18) 0.008(2) -0.0070(18)
C55 0.040(3) 0.025(2) 0.045(3) 0.0008(19) 0.000(2) -0.0092(19)
C56 0.037(3) 0.031(2) 0.058(3) -0.004(2) -0.003(2) -0.002(2)
C57 0.036(3) 0.035(2) 0.057(3) -0.008(2) 0.011(2) -0.001(2)
C58 0.037(3) 0.032(2) 0.046(3) -0.002(2) 0.014(2) -0.0034(19)
C59 0.064(4) 0.040(3) 0.051(3) 0.008(2) 0.002(3) -0.007(3)
C60 0.058(4) 0.067(4) 0.072(4) -0.017(3) 0.022(3) 0.013(3)
C61 0.031(2) 0.030(2) 0.037(2) -0.0020(19) 0.0157(19) -0.0033(19)
C62 0.038(3) 0.032(2) 0.037(2) -0.0030(19) 0.011(2) 0.0002(19)
C63 0.041(3) 0.038(2) 0.035(2) -0.0006(19) 0.014(2) 0.004(2)
C64 0.043(3) 0.049(3) 0.031(2) -0.004(2) 0.011(2) -0.003(2)
C65 0.044(3) 0.040(3) 0.040(3) -0.008(2) 0.016(2) -0.007(2)
C66 0.039(3) 0.033(2) 0.036(2) -0.0011(19) 0.010(2) -0.0060(19)
C67 0.083(4) 0.043(3) 0.047(3) 0.003(2) 0.011(3) 0.013(3)
C68 0.077(4) 0.045(3) 0.054(3) -0.014(3) 0.013(3) -0.009(3)
C69 0.031(2) 0.039(2) 0.027(2) 0.0004(18) 0.0074(18) -0.0017(19)
C70 0.034(3) 0.045(3) 0.034(2) 0.002(2) 0.006(2) -0.007(2)
C71 0.032(3) 0.074(4) 0.035(3) 0.008(2) 0.005(2) -0.013(3)
C72 0.028(3) 0.092(4) 0.044(3) 0.003(3) 0.009(2) -0.001(3)
C73 0.037(3) 0.070(4) 0.033(3) -0.002(2) 0.004(2) 0.011(3)
C74 0.031(2) 0.046(3) 0.035(2) 0.001(2) 0.005(2) 0.003(2)
C75 0.044(4) 0.125(6) 0.058(4) 0.024(4) 0.004(3) -0.045(4)
C76 0.048(4) 0.092(5) 0.080(5) -0.026(4) 0.013(3) 0.021(3)
C80 0.038(3) 0.038(3) 0.057(3) -0.011(2) -0.005(2) 0.007(2)
F1 0.064(2) 0.106(3) 0.074(2) 0.044(2) 0.0225(19) -0.008(2)
F2 0.067(2) 0.072(2) 0.083(2) -0.0094(18) 0.0340(18) -0.0397(18)
F3 0.073(2) 0.068(2) 0.098(3) -0.0058(18) 0.058(2) -0.0094(17)
F4 0.069(3) 0.165(4) 0.093(3) -0.076(3) 0.003(2) 0.044(3)
F5 0.106(3) 0.072(2) 0.075(2) -0.0392(18) 0.028(2) -0.044(2)
F6 0.128(3) 0.075(2) 0.0418(18) -0.0093(17) 0.0237(19) -0.011(2)
F7 0.107(3) 0.306(4) 0.169(3) -0.147(3) 0.048(3) 0.016(3)
F8 0.180(5) 0.111(4) 0.333(9) 0.074(5) 0.215(6) 0.053(4)
F9 0.090(3) 0.127(4) 0.190(5) 0.038(4) 0.067(3) 0.060(3)
F10 0.124(3) 0.072(2) 0.0448(18) 0.0105(17) 0.0167(19) -0.011(2)
F11 0.116(3) 0.122(3) 0.069(2) 0.021(2) 0.006(2) -0.083(3)
F12 0.119(3) 0.093(3) 0.105(3) 0.061(2) 0.027(3) 0.041(3)
F13 0.141(4) 0.082(3) 0.180(5) 0.043(3) 0.071(4) 0.061(3)
F14 0.475(11) 0.079(3) 0.041(2) 0.002(2) -0.017(4) 0.115(5)
F15 0.141(4) 0.091(3) 0.163(5) 0.080(3) -0.008(4) -0.023(3)
F16 0.302(8) 0.066(3) 0.058(3) -0.027(2) -0.028(3) -0.023(3)
F17 0.121(4) 0.105(4) 0.228(6) -0.119(4) -0.017(4) 0.032(3)
F18 0.198(5) 0.074(3) 0.144(4) -0.046(3) 0.076(4) -0.076(3)
F19 0.192(6) 0.163(5) 0.198(6) 0.113(5) -0.064(5) -0.127(5)
F20 0.352(10) 0.191(6) 0.090(4) -0.025(4) 0.043(5) -0.223(7)
F21 0.103(4) 0.168(5) 0.407(9) -0.027(6) 0.132(5) -0.055(4)
F22 0.067(3) 0.149(4) 0.112(3) -0.013(3) 0.039(2) 0.047(3)
F23 0.103(3) 0.078(3) 0.136(4) 0.013(3) 0.048(3) 0.043(2)
F24 0.098(3) 0.121(4) 0.164(4) -0.089(3) -0.036(3) 0.054(3)

loop_
_atom_type_symbol
_atom_type_description
_atom_type_scat_dispersion_real
_atom_type_scat_dispersion_imag
_atom_type_scat_source
C C 0.0033 0.0016 'International Tables Vol C Tables 4.2.6.8 and 6.1.1.4'
H H 0.0000 0.0000 'International Tables Vol C Tables 4.2.6.8 and 6.1.1.4'
B B 0.0013 0.0007 'International Tables Vol C Tables 4.2.6.8 and 6.1.1.4'
N N 0.0061 0.0033 'International Tables Vol C Tables 4.2.6.8 and 6.1.1.4'
F F 0.0171 0.0103 'International Tables Vol C Tables 4.2.6.8 and 6.1.1.4'
Co Co 0.3494 0.9721 'International Tables Vol C Tables 4.2.6.8 and 6.1.1.4'

loop_
_geom_angle_atom_site_label_1
_geom_angle_atom_site_label_2
_geom_angle_atom_site_label_3
_geom_angle
N1 Co1 N2 141.01(17)
N1 Co1 C1 109.18(17)
N2 Co1 C1 109.78(17)
C15 N1 Co1 173.8(3)
C4 N2 Co1 174.8(3)
C1 N3 C2 111.5(4)
C1 N3 C27 127.3(4)
C2 N3 C27 121.2(4)
C1 N4 C3 111.0(4)
C1 N4 C36 127.1(4)
C3 N4 C36 121.9(4)
N3 C1 N4 104.0(3)
N3 C1 Co1 128.0(3)
N4 C1 Co1 128.0(3)
C53 B1 C69 113.4(3)
C53 B1 C61 112.2(3)
C69 B1 C61 101.2(3)
C53 B1 C45 105.2(3)
C69 B1 C45 112.7(3)
C61 B1 C45 112.4(3)
C3 C2 N3 106.4(4)
C2 C3 N4 107.1(4)
N2 C4 C80 119.5(4)
N2 C4 C5 118.4(4)
C80 C4 C5 122.2(4)
C6 C5 C4 116.5(5)
C6 C5 C9 122.8(5)
C4 C5 C9 120.7(4)
C7 C6 C5 121.0(6)
C8 C7 C6 121.9(6)
C7 C8 C80 121.5(6)
C5 C9 C10 114.6(5)
C5 C9 C11 109.8(5)
C10 C9 C11 110.1(4)
C80 C12 C13 109.3(5)
C80 C12 C14 113.7(5)
C13 C12 C14 110.2(5)
N1 C15 C20 119.6(4)
N1 C15 C16 119.0(4)
C20 C15 C16 121.4(4)
C17 C16 C15 117.7(4)
C17 C16 C21 122.0(4)
C15 C16 C21 120.3(4)
C18 C17 C16 121.2(5)
C17 C18 C19 121.3(5)
C18 C19 C20 121.1(5)
C19 C20 C15 117.2(4)
C19 C20 C24 122.8(4)
C15 C20 C24 120.0(4)
C16 C21 C22 109.4(4)
C16 C21 C23 113.7(4)
C22 C21 C23 110.8(5)
C20 C24 C26 113.9(5)
C20 C24 C25 110.8(4)
C26 C24 C25 110.8(5)
C32 C27 C28 122.8(4)
C32 C27 N3 118.7(4)
C28 C27 N3 118.3(4)
C29 C28 C27 117.1(4)
C29 C28 C33 121.8(4)
C27 C28 C33 121.1(4)
C28 C29 C30 122.4(4)
C31 C30 C29 118.5(4)
C31 C30 C34 120.7(5)
C29 C30 C34 120.7(5)
C30 C31 C32 121.6(4)
C27 C32 C31 117.4(4)
C27 C32 C35 121.1(4)
C31 C32 C35 121.5(4)
C37 C36 C41 123.5(4)
C37 C36 N4 118.7(4)
C41 C36 N4 117.6(4)
C36 C37 C38 117.2(5)
C36 C37 C42 121.3(4)
C38 C37 C42 121.5(5)
C39 C38 C37 121.9(5)
C38 C39 C40 119.0(4)
C38 C39 C43 121.1(5)
C40 C39 C43 119.9(5)
C39 C40 C41 121.9(5)
C40 C41 C36 116.4(4)
C40 C41 C44 121.5(5)
C36 C41 C44 122.1(4)
C46 C45 C50 115.4(4)
C46 C45 B1 122.2(4)
C50 C45 B1 122.2(3)
C45 C46 C47 122.2(4)
C48 C47 C46 120.9(4)
C48 C47 C51 120.3(4)
C46 C47 C51 118.8(4)
C47 C48 C49 118.4(4)
C48 C49 C50 120.2(4)
C48 C49 C52 120.4(4)
C50 C49 C52 119.3(4)
C49 C50 C45 122.7(4)
F1 C51 F3 105.8(4)
F1 C51 F2 107.3(4)
F3 C51 F2 104.3(4)
F1 C51 C47 112.9(4)
F3 C51 C47 112.7(4)
F2 C51 C47 113.1(4)
F4 C52 F5 108.6(4)
F4 C52 F6 105.1(5)
F5 C52 F6 104.0(4)
F4 C52 C49 112.9(4)
F5 C52 C49 113.4(4)
F6 C52 C49 112.1(4)
C54 C53 C58 115.6(4)
C54 C53 B1 124.3(4)
C58 C53 B1 119.8(4)
C53 C54 C55 122.4(4)
C56 C55 C54 120.6(4)
C56 C55 C59 121.3(4)
C54 C55 C59 118.0(4)
C55 C56 C57 118.5(4)
C56 C57 C58 120.7(4)
C56 C57 C60 120.1(5)
C58 C57 C60 119.3(5)
C57 C58 C53 122.3(4)
F11 C59 F12 107.9(5)
F11 C59 F10 104.5(5)
F12 C59 F10 104.0(5)
F11 C59 C55 113.4(4)
F12 C59 C55 113.4(5)
F10 C59 C55 112.7(4)
F7 C60 F8 106.1(7)
F7 C60 F9 105.1(6)
F8 C60 F9 100.6(6)
F7 C60 C57 114.1(6)
F8 C60 C57 114.2(5)
F9 C60 C57 115.4(6)
C66 C61 C62 115.5(4)
C66 C61 B1 122.5(4)
C62 C61 B1 121.2(4)
C63 C62 C61 122.5(4)
C64 C63 C62 120.6(4)
C64 C63 C67 119.9(4)
C62 C63 C67 119.5(4)
C65 C64 C63 118.4(4)
C64 C65 C66 120.9(4)
C64 C65 C68 119.6(4)
C66 C65 C68 119.5(4)
C65 C66 C61 122.1(4)
F14 C67 F15 106.9(6)
F14 C67 F13 106.5(6)
F15 C67 F13 97.9(5)
F14 C67 C63 116.2(5)
F15 C67 C63 115.1(5)
F13 C67 C63 112.3(5)
F16 C68 F17 105.8(6)
F16 C68 F18 105.0(6)
F17 C68 F18 101.2(6)
F16 C68 C65 115.9(5)
F17 C68 C65 114.6(5)
F18 C68 C65 112.9(5)
C74 C69 C70 115.4(4)
C74 C69 B1 122.6(4)
C70 C69 B1 121.3(4)
C71 C70 C69 122.7(5)
C70 C71 C72 120.4(5)
C70 C71 C75 117.3(5)
C72 C71 C75 122.3(5)
C73 C72 C71 118.4(4)
C72 C73 C74 120.7(5)
C72 C73 C76 121.8(5)
C74 C73 C76 117.5(5)
C73 C74 C69 122.4(4)
F19 C75 F20 106.8(9)
F19 C75 F21 101.7(7)
F20 C75 F21 102.3(7)
F19 C75 C71 116.6(5)
F20 C75 C71 115.1(5)
F21 C75 C71 112.6(7)
F22 C76 F23 104.5(5)
F22 C76 F24 106.0(5)
F23 C76 F24 108.1(7)
F22 C76 C73 113.9(6)
F23 C76 C73 112.3(5)
F24 C76 C73 111.6(5)
C8 C80 C4 116.8(5)
C8 C80 C12 121.6(5)
C4 C80 C12 121.4(4)

loop_
_geom_bond_atom_site_label_1
_geom_bond_atom_site_label_2
_geom_bond_distance
Co1 N1 1.641(3)
Co1 N2 1.642(3)
Co1 C1 1.942(4)
N1 C15 1.353(5)
N2 C4 1.348(5)
N3 C1 1.354(5)
N3 C2 1.385(6)
N3 C27 1.437(5)
N4 C1 1.355(5)
N4 C3 1.387(6)
N4 C36 1.443(5)
B1 C53 1.633(6)
B1 C69 1.635(6)
B1 C61 1.639(6)
B1 C45 1.642(6)
C2 C3 1.336(7)
C4 C80 1.428(6)
C4 C5 1.430(6)
C5 C6 1.395(7)
C5 C9 1.500(7)
C6 C7 1.379(9)
C7 C8 1.358(10)
C8 C80 1.388(7)
C9 C10 1.522(7)
C9 C11 1.538(7)
C12 C80 1.500(8)
C12 C13 1.519(8)
C12 C14 1.534(8)
C15 C20 1.412(6)
C15 C16 1.431(6)
C16 C17 1.378(6)
C16 C21 1.509(6)
C17 C18 1.368(7)
C18 C19 1.374(7)
C19 C20 1.394(6)
C20 C24 1.501(7)
C21 C22 1.512(8)
C21 C23 1.523(7)
C24 C26 1.523(7)
C24 C25 1.526(7)
C27 C32 1.385(6)
C27 C28 1.394(6)
C28 C29 1.381(6)
C28 C33 1.511(6)
C29 C30 1.384(7)
C30 C31 1.383(7)
C30 C34 1.506(6)
C31 C32 1.397(6)
C32 C35 1.512(6)
C36 C37 1.377(6)
C36 C41 1.400(6)
C37 C38 1.388(6)
C37 C42 1.501(7)
C38 C39 1.375(7)
C39 C40 1.385(7)
C39 C43 1.506(6)
C40 C41 1.389(6)
C41 C44 1.501(7)
C45 C46 1.394(5)
C45 C50 1.401(6)
C46 C47 1.395(6)
C47 C48 1.377(6)
C47 C51 1.489(6)
C48 C49 1.386(6)
C49 C50 1.391(6)
C49 C52 1.491(6)
C51 F1 1.323(6)
C51 F3 1.333(6)
C51 F2 1.339(5)
C52 F4 1.298(6)
C52 F5 1.319(5)
C52 F6 1.337(6)
C53 C54 1.392(6)
C53 C58 1.401(6)
C54 C55 1.399(6)
C55 C56 1.378(7)
C55 C59 1.489(7)
C56 C57 1.380(7)
C57 C58 1.394(6)
C57 C60 1.466(7)
C59 F11 1.318(6)
C59 F12 1.326(6)
C59 F10 1.335(6)
C60 F7 1.224(7)
C60 F8 1.273(8)
C60 F9 1.310(7)
C61 C66 1.399(6)
C61 C62 1.399(6)
C62 C63 1.388(6)
C63 C64 1.381(6)
C63 C67 1.479(7)
C64 C65 1.377(6)
C65 C66 1.391(6)
C65 C68 1.482(7)
C67 F14 1.248(6)
C67 F15 1.293(7)
C67 F13 1.312(7)
C68 F16 1.278(7)
C68 F17 1.281(7)
C68 F18 1.313(7)
C69 C74 1.392(6)
C69 C70 1.400(6)
C70 C71 1.382(6)
C71 C72 1.383(8)
C71 C75 1.488(8)
C72 C73 1.377(7)
C73 C74 1.389(6)
C73 C76 1.496(8)
C75 F19 1.204(8)
C75 F20 1.233(8)
C75 F21 1.269(8)
C76 F22 1.320(7)
C76 F23 1.323(8)
C76 F24 1.324(7)
